data_7249402
loop_
_publ_author_name
'Chen, Ji-Tun'
'Guo, Rui'
'Zhang, Yi-Quan'
'Sun, Wen-Bin'

_publ_section_title
;
 Dinuclear lanthanide molecular magnetic materials bridged by tetrazine
 derivatives containing N6 and N8 atom sites display slow magnetic
 relaxation behavior
;
_journal_issue 43
_journal_name_full CrystEngComm
_journal_page_first 6184
_journal_page_last 6193
_journal_paper_doi 10.1039/D4CE00748D
_journal_volume 26
_journal_year 2024
_chemical_formula_moiety 'C40 H18 Dy2 F36 N8 O14'
_chemical_formula_sum 'C40 H18 Dy2 F36 N8 O14'
_chemical_formula_weight 1843.62
_space_group_crystal_system triclinic
_space_group_IT_number 2
_space_group_name_Hall '-P 1'
_space_group_name_H-M_alt 'P -1'
_atom_sites_solution_hydrogens mixed
_atom_sites_solution_primary iterative
_audit_creation_date 2024-05-04
_audit_creation_method
;
Olex2 1.5
(compiled 2023.08.24 svn.re1ec1418 for OlexSys, GUI svn.r6817)
;
_audit_update_record
;
2024-05-11 deposited with the CCDC.	2024-09-19 downloaded from the CCDC.
;
_cell_angle_alpha 88.227(6)
_cell_angle_beta 86.765(6)
_cell_angle_gamma 74.619(7)
_cell_formula_units_Z 2
_cell_length_a 12.3888(11)
_cell_length_b 13.7920(10)
_cell_length_c 18.7166(14)
_cell_measurement_reflns_used 2472
_cell_measurement_temperature 293(2)
_cell_measurement_theta_max 65.8410
_cell_measurement_theta_min 3.3050
_cell_volume 3078.2(4)
_computing_molecular_graphics 'Olex2 1.5 (Dolomanov et al., 2009)'
_computing_publication_material 'Olex2 1.5 (Dolomanov et al., 2009)'
_computing_structure_refinement 'SHELXL 2018/3 (Sheldrick, 2015)'
_computing_structure_solution 'olex2.solve 1.5 (Bourhis et al., 2015)'
_diffrn_ambient_temperature 293(2)
_diffrn_measured_fraction_theta_full 0.998
_diffrn_measured_fraction_theta_max 0.998
_diffrn_measurement_device_type 'Xcalibur, Eos, Gemini'
_diffrn_radiation_type CuK\a
_diffrn_radiation_wavelength 1.54184
_diffrn_reflns_av_R_equivalents 0.0993
_diffrn_reflns_av_unetI/netI 0.1704
_diffrn_reflns_Laue_measured_fraction_full 0.998
_diffrn_reflns_Laue_measured_fraction_max 0.998
_diffrn_reflns_limit_h_max 14
_diffrn_reflns_limit_h_min -14
_diffrn_reflns_limit_k_max 16
_diffrn_reflns_limit_k_min -15
_diffrn_reflns_limit_l_max 22
_diffrn_reflns_limit_l_min -15
_diffrn_reflns_number 20818
_diffrn_reflns_point_group_measured_fraction_full 0.998
_diffrn_reflns_point_group_measured_fraction_max 0.998
_diffrn_reflns_theta_full 66.599
_diffrn_reflns_theta_max 66.599
_diffrn_reflns_theta_min 3.324
_exptl_absorpt_coefficient_mu 14.462
_exptl_absorpt_correction_T_max 1.00000
_exptl_absorpt_correction_T_min 0.61095
_exptl_absorpt_correction_type multi-scan
_exptl_absorpt_process_details 'CrysAlisPro 1.171.40.53 (Rigaku Oxford Diffraction, 2019)'
_exptl_crystal_colour white
_exptl_crystal_colour_primary white
_exptl_crystal_density_diffrn 1.989
_exptl_crystal_description block
_exptl_crystal_F_000 1764
_exptl_crystal_size_max 0.09
_exptl_crystal_size_mid 0.08
_exptl_crystal_size_min 0.08
_refine_diff_density_max 1.098
_refine_diff_density_min -0.665
_refine_diff_density_rms 0.108
_refine_ls_extinction_method none
_refine_ls_goodness_of_fit_ref 0.985
_refine_ls_hydrogen_treatment constr
_refine_ls_matrix_type full
_refine_ls_number_parameters 1163
_refine_ls_number_reflns 10861
_refine_ls_number_restraints 1177
_refine_ls_restrained_S_all 0.952
_refine_ls_R_factor_all 0.1514
_refine_ls_R_factor_gt 0.0727
_refine_ls_shift/su_max 0.000
_refine_ls_shift/su_mean 0.000
_refine_ls_structure_factor_coef Fsqd
_refine_ls_weighting_details 'w=1/[\s^2^(Fo^2^)+(0.0314P)^2^] where P=(Fo^2^+2Fc^2^)/3'
_refine_ls_weighting_scheme calc
_refine_ls_wR_factor_gt 0.1243
_refine_ls_wR_factor_ref 0.1680
_reflns_Friedel_coverage 0.000
_reflns_number_gt 5356
_reflns_number_total 10861
_reflns_threshold_expression 'I > 2\s(I)'
_cod_data_source_file d4ce00748d2.cif
_cod_data_source_block exp_11542
_cod_depositor_comments 'Adding full bibliography for 7249401--7249403.cif.'
_cod_database_code 7249402
_shelx_shelxl_version_number 2018/3
_shelx_space_group_comment
;
The symmetry employed for this shelxl refinement is uniquely defined
by the following loop, which should always be used as a source of
symmetry information in preference to the above space-group names.
They are only intended as comments.
;
_shelx_estimated_absorpt_t_max 0.391
_shelx_estimated_absorpt_t_min 0.356
_olex2_refinement_description
;
1. Fixed Uiso
 At 1.2 times of:
  All C(H) groups, All N(H) groups
 At 1.5 times of:
  All O(H,H) groups
2. Restrained distances
 C7-C6 \\sim C7-C6A
 with sigma of 0.02
 F9A-C6A \\sim F9-C6 \\sim F7-C6 \\sim F8-C6 \\sim F8A-C6A \\sim F7A-C6A
 with sigma of 0.02
 C12-C11 \\sim C12-C11A
 with sigma of 0.02
 F18-C11 \\sim F17-C11 \\sim F16-C11 \\sim F18A-C11A \\sim F17A-C11A \\sim
F16A-C11A
 with sigma of 0.02
 F1-C1 \\sim F1A-C1A
 with sigma of 0.02
 F2-C1 \\sim F2A-C1A
 with sigma of 0.02
 F3-C1 \\sim F3A-C1A
 with sigma of 0.02
 C1-C2 \\sim C1A-C2
 with sigma of 0.02
 F1-F2 \\sim F1A-F2A
 with sigma of 0.04
 F1-F3 \\sim F1A-F3A
 with sigma of 0.04
 F1-C2 \\sim F1A-C2
 with sigma of 0.04
 F2-F3 \\sim F2A-F3A
 with sigma of 0.04
 F2-C2 \\sim F2A-C2
 with sigma of 0.04
 F3-C2 \\sim F3A-C2
 with sigma of 0.04
 C2-C1 \\sim C2-C1A
 with sigma of 0.02
 F1-C1 \\sim F2-C1 \\sim F3-C1 \\sim F3A-C1A \\sim F2A-C1A \\sim F1A-C1A
 with sigma of 0.02
 F4-C5 \\sim F4A-C5
 with sigma of 0.02
 F5-C5 \\sim F5A-C5
 with sigma of 0.02
 F6-C5 \\sim F6A-C5
 with sigma of 0.02
 F5A-C5 \\sim F5-C5 \\sim F6A-C5 \\sim F6-C5 \\sim F4A-C5 \\sim F4-C5
 with sigma of 0.02
 F31-C36 \\sim F31A-C36 \\sim F32A-C36 \\sim F32-C36 \\sim F33A-C36 \\sim
F33-C36
 with sigma of 0.02
 F34-C40 \\sim F34A-C40 \\sim F36-C40 \\sim F36A-C40 \\sim F35-C40 \\sim
F35A-C40
 with sigma of 0.02
 C9-C10A \\sim C9-C10
 with sigma of 0.02
 F11-C10 \\sim F11A-C10A \\sim F12-C10 \\sim F10-C10 \\sim F10A-C10A \\sim
F12A-C10A
 with sigma of 0.02
 F26A-C31 \\sim F27-C31 \\sim F27A-C31 \\sim F25-C31 \\sim F25A-C31 \\sim
F26-C31
 with sigma of 0.02
 F12A-F10A \\sim F12A-F11A \\sim F11A-F10A
 with sigma of 0.02
3. Uiso/Uaniso restraints and constraints
F7 \\sim F8 \\sim F9 \\sim C6 \\sim C6A \\sim F8A \\sim F7A \\sim F9A \\sim C7:
within 2A with sigma of 0.01 and sigma for terminal atoms of 0.02 within 2A
F16 \\sim F17 \\sim F18 \\sim C11 \\sim C11A \\sim F18A \\sim F16A \\sim F17A
\\sim C12: within 2A with sigma of 0.01 and sigma for terminal atoms of 0.02
within 2A
F1 \\sim F2 \\sim F3 \\sim C1 \\sim C1A \\sim F1A \\sim F2A \\sim F3A \\sim C2:
within 2A with sigma of 0.01 and sigma for terminal atoms of 0.02 within 2A
F4 \\sim F5 \\sim F6 \\sim C5 \\sim F4A \\sim F6A \\sim F5A: within 2A with
sigma of 0.01 and sigma for terminal atoms of 0.02 within 2A
F31 \\sim F32 \\sim F33 \\sim C36 \\sim F33A \\sim F31A \\sim F32A: within 2A
with sigma of 0.01 and sigma for terminal atoms of 0.02 within 2A
F34 \\sim F35 \\sim F36 \\sim C40 \\sim F36A \\sim F34A \\sim F35A: within 2A
with sigma of 0.01 and sigma for terminal atoms of 0.02 within 2A
F10 \\sim F11 \\sim F12 \\sim C10 \\sim F10A \\sim C10A \\sim F11A \\sim F12A
\\sim C9: within 2A with sigma of 0.01 and sigma for terminal atoms of 0.02
within 2A
F25 \\sim F26 \\sim F27 \\sim C31 \\sim F27A \\sim F25A \\sim F26A: within 2A
with sigma of 0.01 and sigma for terminal atoms of 0.02 within 2A
4. Rigid body (RIGU) restrains
 C7, C6A, F8A, F7A, F9A
 with sigma for 1-2 distances of 0.01 and sigma for 1-3 distances of 0.02
 C7, F9, C6, F7, F8
 with sigma for 1-2 distances of 0.01 and sigma for 1-3 distances of 0.02
 C12, C11, F17, F16, F18
 with sigma for 1-2 distances of 0.01 and sigma for 1-3 distances of 0.02
 C12, C11A, F16A, F18A, F17A
 with sigma for 1-2 distances of 0.01 and sigma for 1-3 distances of 0.02
 C1, F1, F2, F3, C2
 with sigma for 1-2 distances of 0.01 and sigma for 1-3 distances of 0.02
 C2, C1A, F1A, F2A, F3A
 with sigma for 1-2 distances of 0.01 and sigma for 1-3 distances of 0.02
 C10, F11, F10, F12, C9
 with sigma for 1-2 distances of 0.01 and sigma for 1-3 distances of 0.02
 C10A, C9, F11A, F10A, F12A
 with sigma for 1-2 distances of 0.01 and sigma for 1-3 distances of 0.02
5. Others
 Sof(C6A)=Sof(F8A)=Sof(F7A)=Sof(F9A)=1-FVAR(1)
 Sof(F7)=Sof(F8)=Sof(F9)=Sof(C6)=FVAR(1)
 Sof(C11A)=Sof(F18A)=Sof(F16A)=Sof(F17A)=1-FVAR(2)
 Sof(F16)=Sof(F17)=Sof(F18)=Sof(C11)=FVAR(2)
 Sof(C1A)=Sof(F1A)=Sof(F2A)=Sof(F3A)=1-FVAR(3)
 Sof(F1)=Sof(F2)=Sof(F3)=Sof(C1)=FVAR(3)
 Sof(F4A)=Sof(F6A)=Sof(F5A)=1-FVAR(4)
 Sof(F4)=Sof(F5)=Sof(F6)=FVAR(4)
 Sof(F33A)=Sof(F31A)=Sof(F32A)=1-FVAR(5)
 Sof(F31)=Sof(F32)=Sof(F33)=FVAR(5)
 Sof(F36A)=Sof(F34A)=Sof(F35A)=1-FVAR(6)
 Sof(F34)=Sof(F35)=Sof(F36)=FVAR(6)
 Sof(F10A)=Sof(C10A)=Sof(F11A)=Sof(F12A)=1-FVAR(7)
 Sof(F10)=Sof(F11)=Sof(F12)=Sof(C10)=FVAR(7)
 Sof(F27A)=Sof(F25A)=Sof(F26A)=1-FVAR(8)
 Sof(F25)=Sof(F26)=Sof(F27)=FVAR(8)
6.a Riding coordinates:
 O13(H13A,H13B), O14(H14A,H14B)
6.b Aromatic/amide H refined with riding coordinates:
 N4(H4), N8(H8), C3(H3), C8(H8A), C13(H13), C16(H16), C17(H17), C18(H18),
 C23(H23), C24(H24), C25(H25), C28(H28), C33(H33), C38(H38)
;
_olex2_submission_special_instructions 'No special instructions were received'

loop_
_space_group_symop_operation_xyz
'x, y, z'
'-x, -y, -z'

loop_
_atom_site_label
_atom_site_type_symbol
_atom_site_fract_x
_atom_site_fract_y
_atom_site_fract_z
_atom_site_U_iso_or_equiv
_atom_site_adp_type
_atom_site_occupancy
_atom_site_site_symmetry_order
_atom_site_calc_flag
_atom_site_refinement_flags_posn
_atom_site_refinement_flags_adp
_atom_site_refinement_flags_occupancy
_atom_site_disorder_assembly
_atom_site_disorder_group
Dy1 Dy 0.27728(6) 0.31254(5) 0.23208(4) 0.0501(7) Uani 1 1 d . . . . .
Dy2 Dy 0.27868(6) 0.86543(5) 0.26843(4) 0.0516(7) Uani 1 1 d . . . . .
F1 F 0.646(4) 0.655(3) 0.1845(19) 0.127(7) Uani 0.284(11) 1 d D U P A 1
F2 F 0.753(2) 0.739(3) 0.225(2) 0.122(7) Uani 0.284(11) 1 d D U P A 1
F3 F 0.670(3) 0.640(2) 0.2955(17) 0.131(7) Uani 0.284(11) 1 d D U P A 1
F4 F 0.6063(17) 0.9757(13) 0.4211(10) 0.114(5) Uani 0.606(12) 1 d D U P B 1
F5 F 0.574(2) 1.0848(14) 0.3377(9) 0.117(5) Uani 0.606(12) 1 d D U P B 1
F6 F 0.4499(14) 1.0700(15) 0.4142(10) 0.112(5) Uani 0.606(12) 1 d D U P B 1
F7 F 0.520(2) 0.7781(19) 0.4822(15) 0.125(6) Uani 0.412(13) 1 d D U P C 1
F8 F 0.395(3) 0.750(2) 0.5538(13) 0.138(7) Uani 0.412(13) 1 d D U P C 1
F9 F 0.485(3) 0.670(2) 0.4478(15) 0.113(6) Uani 0.412(13) 1 d D U P C 1
F10 F 0.206(2) 1.1186(16) 0.4821(15) 0.104(5) Uani 0.48(2) 1 d D U P D 1
F11 F 0.057(3) 1.1242(19) 0.4288(13) 0.120(6) Uani 0.48(2) 1 d D U P D 1
F12 F 0.071(2) 1.056(2) 0.5295(15) 0.110(6) Uani 0.48(2) 1 d D U P D 1
F13 F 0.0488(12) 0.7090(9) 0.4401(6) 0.155(5) Uani 1 1 d . . . . .
F14 F -0.0907(9) 0.7173(10) 0.3802(7) 0.177(6) Uani 1 1 d . . . . .
F15 F 0.0636(10) 0.6166(8) 0.3537(7) 0.150(5) Uani 1 1 d . . . . .
F16 F -0.107(2) 1.062(2) 0.1798(17) 0.163(7) Uani 0.525(16) 1 d D U P E 1
F17 F -0.1753(18) 0.936(2) 0.1851(15) 0.153(7) Uani 0.525(16) 1 d D U P E 1
F18 F -0.047(2) 0.947(2) 0.1189(15) 0.158(6) Uani 0.525(16) 1 d D U P E 1
F19 F 0.0587(10) 0.5562(9) 0.0661(6) 0.155(5) Uani 1 1 d . . . . .
F20 F 0.0284(14) 0.6569(8) 0.1464(7) 0.183(7) Uani 1 1 d . . . . .
F21 F -0.0984(9) 0.5977(11) 0.1183(7) 0.186(7) Uani 1 1 d . . . . .
F22 F -0.1811(9) 0.4411(11) 0.3382(6) 0.183(7) Uani 1 1 d . . . . .
F23 F -0.0894(10) 0.2959(10) 0.3515(8) 0.177(6) Uani 1 1 d . . . . .
F24 F -0.0497(10) 0.4058(12) 0.4051(6) 0.174(7) Uani 1 1 d . . . . .
F25 F -0.0113(13) 0.2548(13) 0.0797(10) 0.147(6) Uani 0.758(13) 1 d D U P F 1
F26 F 0.0822(15) 0.2115(13) -0.0148(7) 0.135(6) Uani 0.758(13) 1 d D U P F 1
F27 F 0.1040(14) 0.1118(9) 0.0755(10) 0.126(6) Uani 0.758(13) 1 d D U P F 1
F28 F 0.4699(11) 0.4115(10) 0.0249(6) 0.161(6) Uani 1 1 d . . . . .
F29 F 0.3382(11) 0.4313(9) -0.0443(6) 0.166(6) Uani 1 1 d . . . . .
F30 F 0.4590(10) 0.2941(8) -0.0397(6) 0.160(5) Uani 1 1 d . . . . .
F31 F 0.4901(18) -0.0284(11) 0.1224(10) 0.103(5) Uani 0.591(13) 1 d D U P G 1
F32 F 0.493(2) 0.0847(13) 0.0427(8) 0.119(6) Uani 0.591(13) 1 d D U P G 1
F33 F 0.6386(13) 0.0141(16) 0.0911(12) 0.125(6) Uani 0.591(13) 1 d D U P G 1
F34 F 0.7276(14) 0.2931(16) 0.1948(10) 0.136(6) Uani 0.694(13) 1 d D U P H 1
F35 F 0.6175(15) 0.3851(12) 0.2734(12) 0.143(6) Uani 0.694(13) 1 d D U P H 1
F36 F 0.7083(14) 0.2345(14) 0.2989(10) 0.142(6) Uani 0.694(13) 1 d D U P H 1
N1 N 0.3187(10) 0.5161(8) 0.4273(6) 0.072(3) Uani 1 1 d . . . . .
N2 N 0.2794(9) 0.3838(7) 0.3606(5) 0.060(3) Uani 1 1 d . . . . .
N3 N 0.3315(8) 0.4780(7) 0.2400(5) 0.057(3) Uani 1 1 d . . . . .
N4 N 0.3639(9) 0.5326(7) 0.1816(5) 0.069(3) Uani 1 1 d . . . . .
H4 H 0.399931 0.503901 0.143976 0.083 Uiso 1 1 calc R U . . .
N5 N 0.2881(10) 0.6524(8) 0.0688(6) 0.069(3) Uani 1 1 d . . . . .
N6 N 0.2708(9) 0.7988(7) 0.1369(5) 0.056(3) Uani 1 1 d . . . . .
N7 N 0.3344(8) 0.6742(7) 0.2502(5) 0.051(3) Uani 1 1 d . . . . .
N8 N 0.3740(9) 0.6037(7) 0.3048(5) 0.069(3) Uani 1 1 d . . . . .
H8 H 0.414572 0.613907 0.338053 0.083 Uiso 1 1 calc R U . . .
O1 O 0.3987(7) 0.9715(5) 0.3095(4) 0.060(2) Uani 1 1 d . . . . .
O2 O 0.4679(7) 0.8030(6) 0.2267(5) 0.069(3) Uani 1 1 d . . . . .
O3 O 0.1860(7) 0.9762(6) 0.3605(5) 0.064(3) Uani 1 1 d . . . . .
O4 O 0.3552(7) 0.7904(6) 0.3743(5) 0.066(3) Uani 1 1 d . . . . .
O5 O 0.0947(8) 0.9307(7) 0.2257(5) 0.072(3) Uani 1 1 d . . . . .
O6 O 0.1537(8) 0.7799(7) 0.3272(5) 0.075(3) Uani 1 1 d . . . . .
O7 O 0.1493(7) 0.4526(6) 0.1767(5) 0.068(3) Uani 1 1 d . . . . .
O8 O 0.0997(7) 0.3404(6) 0.2920(4) 0.064(3) Uani 1 1 d . . . . .
O9 O 0.1814(7) 0.2442(6) 0.1529(5) 0.064(2) Uani 1 1 d . . . . .
O10 O 0.3517(7) 0.3442(6) 0.1190(4) 0.059(2) Uani 1 1 d . . . . .
O11 O 0.4000(7) 0.1494(6) 0.1838(4) 0.062(2) Uani 1 1 d . . . . .
O12 O 0.4641(7) 0.2886(6) 0.2597(4) 0.064(2) Uani 1 1 d . . . . .
O13 O 0.2597(7) 0.1718(5) 0.3056(4) 0.066(3) Uani 1 1 d . . . . .
H13A H 0.316717 0.153023 0.330876 0.099 Uiso 1 1 d R U . . .
H13B H 0.200817 0.188853 0.332876 0.099 Uiso 1 1 d R U . . .
O14 O 0.2614(7) 1.0140(5) 0.1950(4) 0.064(2) Uani 1 1 d . . . . .
H14A H 0.317088 1.004437 0.164978 0.096 Uiso 1 1 d R U . . .
H14B H 0.201108 1.025587 0.172748 0.096 Uiso 1 1 d R U . . .
C1 C 0.659(2) 0.709(2) 0.2411(17) 0.115(5) Uani 0.284(11) 1 d D U P A 1
C2 C 0.5561(14) 0.7999(13) 0.2547(9) 0.096(4) Uani 1 1 d D U . . .
C3 C 0.5779(13) 0.8631(11) 0.3037(8) 0.088(5) Uani 1 1 d . . . . .
H3 H 0.648603 0.848119 0.322214 0.106 Uiso 1 1 calc R U . . .
C4 C 0.4993(12) 0.9474(10) 0.3262(7) 0.064(4) Uani 1 1 d . . . . .
C5 C 0.5343(13) 1.0175(12) 0.3727(9) 0.107(4) Uani 1 1 d D U . . .
C6 C 0.429(2) 0.747(3) 0.4856(14) 0.115(5) Uani 0.412(13) 1 d D U P C 1
C7 C 0.3369(17) 0.8141(12) 0.4385(8) 0.098(4) Uani 1 1 d D U . . .
C8 C 0.2637(14) 0.8966(11) 0.4662(7) 0.089(6) Uani 1 1 d . . . . .
H8A H 0.259075 0.902619 0.515708 0.107 Uiso 1 1 calc R U . . .
C9 C 0.1954(15) 0.9725(11) 0.4274(9) 0.087(4) Uani 1 1 d D U . . .
C10 C 0.1332(19) 1.0647(18) 0.4698(13) 0.102(4) Uani 0.48(2) 1 d D U P D 1
C11 C -0.083(2) 0.963(2) 0.1861(17) 0.151(6) Uani 0.525(16) 1 d D U P E 1
C12 C 0.0006(16) 0.9138(17) 0.2413(12) 0.133(6) Uani 1 1 d D U . . .
C13 C -0.0259(13) 0.8473(13) 0.2878(9) 0.101(6) Uani 1 1 d . . . . .
H13 H -0.099588 0.843088 0.293298 0.121 Uiso 1 1 calc R U . . .
C14 C 0.0560(13) 0.7843(10) 0.3280(8) 0.068(4) Uani 1 1 d . . . . .
C15 C 0.0175(18) 0.7067(16) 0.3776(12) 0.103(6) Uani 1 1 d . . . . .
C16 C 0.2889(13) 0.4718(10) 0.4867(7) 0.078(5) Uani 1 1 d . . . . .
H16 H 0.292218 0.501137 0.530297 0.094 Uiso 1 1 calc R U . . .
C17 C 0.2534(13) 0.3852(12) 0.4873(8) 0.088(5) Uani 1 1 d . . . . .
H17 H 0.232561 0.356588 0.529756 0.105 Uiso 1 1 calc R U . . .
C18 C 0.2505(12) 0.3443(11) 0.4234(8) 0.078(4) Uani 1 1 d . . . . .
H18 H 0.227390 0.285476 0.422398 0.094 Uiso 1 1 calc R U . . .
C19 C 0.3137(11) 0.4694(9) 0.3678(7) 0.056(3) Uani 1 1 d . . . . .
C20 C 0.3413(11) 0.5169(8) 0.2996(7) 0.056(3) Uani 1 1 d . . . . .
C21 C 0.3340(10) 0.6334(9) 0.1893(7) 0.054(3) Uani 1 1 d . . . . .
C22 C 0.2950(10) 0.6990(9) 0.1281(7) 0.056(3) Uani 1 1 d . . . . .
C23 C 0.2507(12) 0.7133(12) 0.0131(8) 0.080(5) Uani 1 1 d . . . . .
H23 H 0.242640 0.683966 -0.029715 0.096 Uiso 1 1 calc R U . . .
C24 C 0.2235(13) 0.8164(12) 0.0157(8) 0.087(5) Uani 1 1 d . . . . .
H24 H 0.199193 0.857115 -0.023895 0.105 Uiso 1 1 calc R U . . .
C25 C 0.2343(11) 0.8548(10) 0.0795(7) 0.073(4) Uani 1 1 d . . . . .
H25 H 0.215281 0.924388 0.083587 0.087 Uiso 1 1 calc R U . . .
C26 C -0.0836(19) 0.3872(17) 0.3451(11) 0.105(7) Uani 1 1 d . . . . .
C27 C 0.0026(11) 0.3981(11) 0.2873(8) 0.071(4) Uani 1 1 d . . . . .
C28 C -0.0291(12) 0.4690(11) 0.2330(8) 0.087(5) Uani 1 1 d . . . . .
H28 H -0.104274 0.503645 0.230415 0.104 Uiso 1 1 calc R U . . .
C29 C 0.0486(12) 0.4896(10) 0.1824(8) 0.067(4) Uani 1 1 d . . . . .
C30 C 0.0042(18) 0.5751(17) 0.1245(12) 0.112(7) Uani 1 1 d . . . . .
C31 C 0.0928(17) 0.2066(12) 0.0556(9) 0.130(6) Uani 1 1 d D U . . .
C32 C 0.1796(11) 0.2494(9) 0.0869(8) 0.067(4) Uani 1 1 d . . . . .
C33 C 0.2456(13) 0.2876(10) 0.0367(7) 0.077(5) Uani 1 1 d . . . . .
H33 H 0.233616 0.285408 -0.011704 0.092 Uiso 1 1 calc R U . . .
C34 C 0.3294(13) 0.3292(10) 0.0581(7) 0.068(4) Uani 1 1 d . . . . .
C35 C 0.4035(19) 0.3652(17) -0.0018(9) 0.100(6) Uani 1 1 d . . . . .
C36 C 0.5305(12) 0.0483(12) 0.1061(9) 0.104(5) Uani 1 1 d D U . . .
C37 C 0.4974(13) 0.1312(9) 0.1603(7) 0.061(4) Uani 1 1 d . . . . .
C38 C 0.5778(11) 0.1780(10) 0.1736(7) 0.070(4) Uani 1 1 d . . . . .
H38 H 0.646734 0.161025 0.148285 0.085 Uiso 1 1 calc R U . . .
C39 C 0.5553(12) 0.2520(10) 0.2258(8) 0.067(4) Uani 1 1 d . . . . .
C40 C 0.6499(15) 0.2935(13) 0.2473(10) 0.132(6) Uani 1 1 d D U . . .
C6A C 0.398(2) 0.7397(17) 0.4964(13) 0.114(5) Uani 0.588(13) 1 d D U P C 2
F8A F 0.3331(18) 0.6913(13) 0.5319(9) 0.133(6) Uani 0.588(13) 1 d D U P C 2
F7A F 0.457(2) 0.7817(15) 0.5359(11) 0.130(6) Uani 0.588(13) 1 d D U P C 2
F9A F 0.457(3) 0.6534(15) 0.4729(12) 0.118(6) Uani 0.588(13) 1 d D U P C 2
C11A C -0.088(2) 1.001(2) 0.2096(19) 0.150(6) Uani 0.475(16) 1 d D U P E 2
F18A F -0.088(3) 0.994(3) 0.1396(18) 0.166(7) Uani 0.475(16) 1 d D U P E 2
F16A F -0.076(3) 1.092(2) 0.2173(19) 0.177(8) Uani 0.475(16) 1 d D U P E 2
F17A F -0.1910(19) 1.012(2) 0.2336(16) 0.151(7) Uani 0.475(16) 1 d D U P E 2
C1A C 0.6558(17) 0.7191(15) 0.2207(10) 0.114(4) Uani 0.716(11) 1 d D U P A 2
F1A F 0.6241(14) 0.6333(11) 0.2144(9) 0.128(5) Uani 0.716(11) 1 d D U P A 2
F2A F 0.6932(12) 0.7476(11) 0.1568(8) 0.127(5) Uani 0.716(11) 1 d D U P A 2
F3A F 0.7427(13) 0.6902(12) 0.2647(9) 0.135(5) Uani 0.716(11) 1 d D U P A 2
F4A F 0.501(3) 0.999(2) 0.4379(10) 0.119(6) Uani 0.394(12) 1 d D U P B 2
F6A F 0.487(2) 1.1119(13) 0.3550(16) 0.097(6) Uani 0.394(12) 1 d D U P B 2
F5A F 0.6424(16) 1.012(2) 0.3721(18) 0.116(6) Uani 0.394(12) 1 d D U P B 2
F33A F 0.609(2) 0.057(2) 0.0576(15) 0.116(7) Uani 0.409(13) 1 d D U P G 2
F31A F 0.584(3) -0.0382(15) 0.1370(13) 0.119(7) Uani 0.409(13) 1 d D U P G 2
F32A F 0.4456(17) 0.031(2) 0.0744(14) 0.105(6) Uani 0.409(13) 1 d D U P G 2
F36A F 0.644(4) 0.329(4) 0.3133(15) 0.142(8) Uani 0.306(13) 1 d D U P H 2
F34A F 0.756(2) 0.248(4) 0.229(3) 0.142(8) Uani 0.306(13) 1 d D U P H 2
F35A F 0.640(3) 0.375(3) 0.203(2) 0.138(8) Uani 0.306(13) 1 d D U P H 2
F10A F 0.155(2) 1.1481(14) 0.4475(14) 0.110(6) Uani 0.52(2) 1 d D U P D 2
C10A C 0.1198(18) 1.0656(14) 0.4625(12) 0.103(4) Uani 0.52(2) 1 d D U P D 2
F11A F 0.0144(16) 1.0850(16) 0.4425(11) 0.113(5) Uani 0.52(2) 1 d D U P D 2
F12A F 0.122(2) 1.049(2) 0.5333(11) 0.113(6) Uani 0.52(2) 1 d D U P D 2
F27A F 0.039(4) 0.152(4) 0.097(3) 0.131(8) Uani 0.242(13) 1 d D U P F 2
F25A F 0.018(4) 0.262(4) 0.013(3) 0.138(8) Uani 0.242(13) 1 d D U P F 2
F26A F 0.146(3) 0.135(3) 0.009(2) 0.138(8) Uani 0.242(13) 1 d D U P F 2

loop_
_atom_site_aniso_label
_atom_site_aniso_U_11
_atom_site_aniso_U_22
_atom_site_aniso_U_33
_atom_site_aniso_U_23
_atom_site_aniso_U_13
_atom_site_aniso_U_12
Dy1 0.0550(8) 0.0399(8) 0.0564(8) -0.0041(3) 0.0024(4) -0.0151(4)
Dy2 0.0573(9) 0.0392(8) 0.0604(9) -0.0032(4) -0.0059(4) -0.0156(4)
F1 0.104(11) 0.115(12) 0.144(13) -0.038(11) 0.008(11) 0.003(10)
F2 0.074(10) 0.125(12) 0.149(13) -0.024(11) 0.014(11) 0.003(10)
F3 0.099(11) 0.112(12) 0.158(13) -0.025(11) 0.001(11) 0.016(10)
F4 0.130(11) 0.123(10) 0.103(10) -0.006(9) -0.052(9) -0.050(10)
F5 0.158(13) 0.111(10) 0.118(10) 0.002(8) -0.026(10) -0.094(10)
F6 0.134(12) 0.114(11) 0.094(10) -0.036(9) -0.021(9) -0.036(10)
F7 0.181(13) 0.098(10) 0.109(11) 0.026(10) -0.069(11) -0.051(10)
F8 0.199(14) 0.121(11) 0.099(10) 0.034(10) -0.061(11) -0.046(11)
F9 0.178(14) 0.077(10) 0.093(12) 0.030(9) -0.070(11) -0.043(10)
F10 0.139(12) 0.051(8) 0.121(11) -0.017(8) 0.030(10) -0.028(8)
F11 0.140(12) 0.074(10) 0.126(10) -0.016(9) 0.042(10) -0.001(9)
F12 0.124(12) 0.081(9) 0.111(9) -0.015(8) 0.066(9) -0.016(10)
F13 0.221(15) 0.163(11) 0.102(8) 0.019(9) 0.014(10) -0.095(11)
F14 0.090(9) 0.194(13) 0.263(15) 0.104(11) -0.008(9) -0.077(9)
F15 0.160(12) 0.094(8) 0.203(13) 0.002(8) 0.039(9) -0.054(8)
F16 0.101(10) 0.162(13) 0.191(15) 0.026(11) -0.047(10) 0.030(10)
F17 0.079(9) 0.177(14) 0.190(15) 0.044(11) -0.053(10) -0.008(10)
F18 0.091(10) 0.168(14) 0.180(14) 0.019(12) -0.055(10) 0.032(10)
F19 0.130(10) 0.164(12) 0.118(9) 0.045(9) 0.008(8) 0.045(9)
F20 0.27(2) 0.076(8) 0.189(13) 0.033(8) -0.048(12) -0.028(10)
F21 0.069(8) 0.231(15) 0.223(14) 0.134(12) -0.020(8) 0.011(9)
F22 0.066(7) 0.268(16) 0.168(12) 0.079(11) 0.039(8) 0.021(9)
F23 0.133(11) 0.158(12) 0.237(16) 0.057(12) 0.055(10) -0.054(10)
F24 0.125(11) 0.33(2) 0.079(8) -0.022(10) 0.030(7) -0.085(12)
F25 0.132(11) 0.145(11) 0.185(12) 0.009(10) -0.085(10) -0.062(10)
F26 0.152(13) 0.139(12) 0.143(11) 0.036(9) -0.093(9) -0.076(10)
F27 0.148(12) 0.097(9) 0.167(12) 0.035(9) -0.094(10) -0.077(9)
F28 0.214(14) 0.218(13) 0.105(8) -0.038(9) 0.061(9) -0.162(12)
F29 0.197(14) 0.175(12) 0.118(9) 0.058(9) 0.038(9) -0.052(11)
F30 0.190(13) 0.130(9) 0.157(10) -0.052(9) 0.100(9) -0.055(9)
F31 0.121(12) 0.073(8) 0.118(11) -0.024(8) 0.054(10) -0.042(9)
F32 0.165(13) 0.092(10) 0.089(10) -0.041(8) 0.006(10) -0.015(10)
F33 0.124(12) 0.104(12) 0.125(13) -0.036(10) 0.042(10) -0.001(9)
F34 0.078(10) 0.159(14) 0.189(14) -0.006(11) -0.005(10) -0.064(9)
F35 0.104(10) 0.135(12) 0.210(15) -0.061(11) -0.027(11) -0.057(10)
F36 0.090(10) 0.169(13) 0.183(14) -0.022(12) -0.042(9) -0.053(9)
N1 0.092(10) 0.058(7) 0.065(8) -0.009(6) -0.013(7) -0.016(7)
N2 0.063(7) 0.050(6) 0.065(7) -0.006(5) 0.012(6) -0.012(6)
N3 0.068(8) 0.033(5) 0.074(7) -0.007(5) 0.004(6) -0.019(5)
N4 0.104(10) 0.037(6) 0.066(7) -0.012(5) 0.030(7) -0.023(6)
N5 0.091(9) 0.063(7) 0.057(7) -0.009(6) -0.003(7) -0.024(7)
N6 0.077(8) 0.050(6) 0.046(6) 0.003(5) -0.004(5) -0.022(6)
N7 0.056(7) 0.039(5) 0.061(7) -0.002(5) -0.003(5) -0.021(5)
N8 0.098(9) 0.050(6) 0.065(7) 0.010(6) -0.031(7) -0.026(6)
O1 0.071(6) 0.036(4) 0.073(6) 0.000(4) -0.003(5) -0.014(4)
O2 0.055(6) 0.067(6) 0.084(7) -0.014(5) -0.001(5) -0.013(5)
O3 0.060(6) 0.057(5) 0.074(6) -0.008(5) 0.002(5) -0.014(5)
O4 0.078(7) 0.052(5) 0.071(6) -0.011(5) -0.014(5) -0.020(5)
O5 0.054(6) 0.070(6) 0.084(7) -0.001(5) -0.002(5) -0.001(5)
O6 0.067(7) 0.075(7) 0.092(7) 0.007(5) -0.005(6) -0.036(6)
O7 0.059(6) 0.056(5) 0.079(6) 0.007(5) 0.013(5) 0.000(5)
O8 0.054(6) 0.074(6) 0.062(6) 0.004(5) 0.011(5) -0.016(5)
O9 0.059(6) 0.062(6) 0.074(6) 0.006(5) -0.010(5) -0.022(5)
O10 0.062(6) 0.054(5) 0.062(6) -0.007(5) 0.005(5) -0.018(5)
O11 0.069(6) 0.051(5) 0.069(6) -0.019(5) 0.000(5) -0.021(5)
O12 0.060(6) 0.059(6) 0.072(6) -0.011(5) 0.002(5) -0.015(5)
O13 0.074(6) 0.044(5) 0.073(6) -0.001(4) 0.010(5) -0.005(5)
O14 0.063(6) 0.063(6) 0.072(6) -0.001(5) -0.011(5) -0.026(5)
C1 0.081(8) 0.108(8) 0.144(10) -0.031(8) 0.000(8) 0.000(7)
C2 0.064(8) 0.090(8) 0.128(10) -0.028(8) -0.002(7) -0.007(7)
C3 0.076(11) 0.082(11) 0.110(13) -0.034(10) -0.033(10) -0.020(9)
C4 0.061(9) 0.064(9) 0.072(10) -0.003(7) -0.006(8) -0.025(8)
C5 0.134(11) 0.105(9) 0.104(9) -0.006(8) -0.025(9) -0.064(9)
C6 0.181(11) 0.086(7) 0.091(8) 0.020(7) -0.066(8) -0.051(7)
C7 0.168(12) 0.071(7) 0.078(8) 0.015(7) -0.064(8) -0.059(7)
C8 0.157(18) 0.064(10) 0.052(9) -0.009(8) -0.002(10) -0.041(11)
C9 0.117(9) 0.048(6) 0.104(8) -0.015(6) 0.037(8) -0.039(7)
C10 0.128(9) 0.062(7) 0.111(8) -0.012(6) 0.047(8) -0.027(7)
C11 0.082(8) 0.159(13) 0.184(14) 0.038(11) -0.041(9) 0.018(9)
C12 0.064(8) 0.141(13) 0.173(14) 0.039(11) -0.035(9) 0.012(9)
C13 0.053(11) 0.113(14) 0.134(16) 0.016(12) 0.006(10) -0.022(10)
C14 0.069(10) 0.043(8) 0.094(11) -0.011(7) 0.005(9) -0.018(8)
C15 0.102(16) 0.098(14) 0.121(17) -0.016(14) 0.008(14) -0.046(13)
C16 0.108(14) 0.071(10) 0.053(9) -0.006(8) -0.002(9) -0.020(10)
C17 0.120(15) 0.095(12) 0.058(10) 0.006(9) 0.005(9) -0.049(11)
C18 0.083(11) 0.073(10) 0.079(11) 0.021(9) -0.006(9) -0.022(9)
C19 0.058(9) 0.043(7) 0.065(9) -0.012(6) -0.006(7) -0.006(6)
C20 0.072(9) 0.025(6) 0.063(8) 0.002(6) -0.007(7) 0.002(6)
C21 0.049(8) 0.048(7) 0.060(8) 0.004(6) -0.001(6) -0.005(6)
C22 0.054(8) 0.041(7) 0.078(9) -0.007(7) 0.002(7) -0.020(6)
C23 0.080(11) 0.104(13) 0.070(10) -0.020(10) 0.007(9) -0.048(10)
C24 0.111(14) 0.084(11) 0.066(10) -0.022(9) -0.007(9) -0.022(11)
C25 0.075(10) 0.053(8) 0.083(11) 0.000(8) -0.008(9) -0.002(8)
C26 0.101(16) 0.117(17) 0.086(14) -0.004(13) 0.038(13) -0.016(14)
C27 0.051(9) 0.084(11) 0.078(11) -0.022(9) 0.014(8) -0.020(8)
C28 0.057(10) 0.095(12) 0.103(13) 0.018(10) 0.004(9) -0.014(9)
C29 0.062(10) 0.053(8) 0.084(11) -0.011(8) -0.003(8) -0.010(8)
C30 0.086(15) 0.099(15) 0.123(18) 0.017(14) 0.009(13) 0.018(13)
C31 0.144(11) 0.117(10) 0.158(11) 0.034(10) -0.078(11) -0.075(10)
C32 0.064(10) 0.046(8) 0.096(11) 0.007(8) -0.033(9) -0.021(7)
C33 0.115(14) 0.085(10) 0.048(8) 0.004(7) -0.023(8) -0.053(10)
C34 0.084(11) 0.048(8) 0.066(9) -0.001(7) 0.007(8) -0.010(8)
C35 0.136(19) 0.129(17) 0.048(10) 0.000(10) 0.011(11) -0.060(15)
C36 0.126(11) 0.086(8) 0.099(9) -0.029(8) 0.033(9) -0.029(8)
C37 0.084(11) 0.045(7) 0.048(8) -0.007(6) 0.005(7) -0.009(8)
C38 0.058(9) 0.063(9) 0.085(11) -0.010(8) 0.008(8) -0.010(8)
C39 0.060(9) 0.057(8) 0.089(11) -0.004(8) -0.016(8) -0.019(8)
C40 0.081(9) 0.142(12) 0.189(14) -0.034(11) -0.022(9) -0.054(10)
C6A 0.181(11) 0.085(7) 0.091(8) 0.019(7) -0.067(8) -0.051(7)
F8A 0.200(13) 0.098(9) 0.106(10) 0.036(8) -0.047(9) -0.044(9)
F7A 0.191(14) 0.110(9) 0.108(10) 0.017(9) -0.079(10) -0.060(9)
F9A 0.184(13) 0.074(8) 0.100(11) 0.036(8) -0.071(9) -0.031(9)
C11A 0.081(8) 0.159(13) 0.184(13) 0.038(11) -0.042(9) 0.019(9)
F18A 0.100(11) 0.175(15) 0.187(15) 0.038(12) -0.054(11) 0.033(11)
F16A 0.114(12) 0.160(14) 0.211(17) 0.036(13) -0.045(12) 0.045(11)
F17A 0.074(9) 0.157(14) 0.191(15) 0.056(12) -0.026(11) 0.023(11)
C1A 0.081(7) 0.108(8) 0.143(10) -0.033(8) -0.004(7) -0.002(7)
F1A 0.114(9) 0.098(8) 0.158(11) -0.041(9) 0.008(8) 0.000(7)
F2A 0.084(8) 0.135(10) 0.143(11) -0.031(8) 0.031(8) 0.000(7)
F3A 0.084(8) 0.126(10) 0.172(12) -0.028(9) -0.023(8) 0.020(8)
F4A 0.151(14) 0.130(13) 0.089(11) -0.013(11) -0.026(12) -0.052(13)
F6A 0.125(13) 0.086(10) 0.105(12) -0.013(10) -0.038(11) -0.065(11)
F5A 0.128(13) 0.122(12) 0.125(13) -0.008(11) -0.048(11) -0.069(11)
F33A 0.137(13) 0.100(13) 0.104(13) -0.036(10) 0.041(11) -0.024(12)
F31A 0.141(13) 0.079(10) 0.130(12) -0.026(10) 0.040(12) -0.021(11)
F32A 0.126(13) 0.100(12) 0.096(12) -0.049(10) 0.032(11) -0.047(11)
F36A 0.094(13) 0.155(16) 0.192(16) -0.036(14) -0.028(13) -0.055(13)
F34A 0.080(12) 0.164(16) 0.196(17) -0.026(14) -0.016(13) -0.049(12)
F35A 0.092(12) 0.146(15) 0.199(16) -0.030(14) -0.016(14) -0.065(12)
F10A 0.147(12) 0.061(8) 0.117(11) -0.017(8) 0.053(10) -0.029(9)
C10A 0.129(9) 0.063(7) 0.112(8) -0.012(6) 0.046(8) -0.027(7)
F11A 0.122(11) 0.073(9) 0.130(10) -0.004(8) 0.063(9) -0.018(9)
F12A 0.140(12) 0.085(8) 0.105(9) -0.014(8) 0.050(10) -0.023(11)
F27A 0.138(15) 0.119(14) 0.170(14) 0.031(13) -0.081(14) -0.082(13)
F25A 0.141(15) 0.133(15) 0.163(15) 0.039(14) -0.085(14) -0.066(13)
F26A 0.152(15) 0.127(14) 0.164(15) 0.028(13) -0.084(14) -0.075(13)

loop_
_atom_type_symbol
_atom_type_description
_atom_type_scat_dispersion_real
_atom_type_scat_dispersion_imag
_atom_type_scat_source
C C 0.0181 0.0091 'International Tables Vol C Tables 4.2.6.8 and 6.1.1.4'
H H 0.0000 0.0000 'International Tables Vol C Tables 4.2.6.8 and 6.1.1.4'
Dy Dy -9.8046 9.8477 'International Tables Vol C Tables 4.2.6.8 and 6.1.1.4'
F F 0.0727 0.0534 'International Tables Vol C Tables 4.2.6.8 and 6.1.1.4'
N N 0.0311 0.0180 'International Tables Vol C Tables 4.2.6.8 and 6.1.1.4'
O O 0.0492 0.0322 'International Tables Vol C Tables 4.2.6.8 and 6.1.1.4'

loop_
_geom_angle_atom_site_label_1
_geom_angle_atom_site_label_2
_geom_angle_atom_site_label_3
_geom_angle
_geom_angle_site_symmetry_1
_geom_angle_site_symmetry_3
_geom_angle_publ_flag
N3 Dy1 N2 62.8(3) . . ?
O7 Dy1 N2 100.4(3) . . ?
O7 Dy1 N3 66.4(3) . . ?
O7 Dy1 O11 132.5(3) . . ?
O8 Dy1 N2 69.1(3) . . ?
O8 Dy1 N3 105.4(3) . . ?
O8 Dy1 O7 70.8(3) . . ?
O8 Dy1 O11 127.8(3) . . ?
O8 Dy1 O13 67.6(3) . . ?
O9 Dy1 N2 147.0(3) . . ?
O9 Dy1 N3 135.6(3) . . ?
O9 Dy1 O7 74.0(3) . . ?
O9 Dy1 O8 78.6(3) . . ?
O9 Dy1 O10 75.4(3) . . ?
O9 Dy1 O11 69.5(3) . . ?
O9 Dy1 O12 136.2(3) . . ?
O9 Dy1 O13 82.9(3) . . ?
O10 Dy1 N2 134.4(3) . . ?
O10 Dy1 N3 73.3(3) . . ?
O10 Dy1 O7 70.6(3) . . ?
O10 Dy1 O8 137.9(3) . . ?
O10 Dy1 O11 71.5(3) . . ?
O10 Dy1 O13 139.0(3) . . ?
O11 Dy1 N2 126.6(3) . . ?
O11 Dy1 N3 126.5(3) . . ?
O12 Dy1 N2 72.1(3) . . ?
O12 Dy1 N3 67.4(3) . . ?
O12 Dy1 O7 130.8(3) . . ?
O12 Dy1 O8 138.7(3) . . ?
O12 Dy1 O10 80.9(3) . . ?
O12 Dy1 O11 68.3(3) . . ?
O12 Dy1 O13 92.0(3) . . ?
O13 Dy1 N2 79.1(3) . . ?
O13 Dy1 N3 140.4(3) . . ?
O13 Dy1 O7 135.4(3) . . ?
O13 Dy1 O11 68.3(3) . . ?
N7 Dy2 N6 62.1(3) . . ?
O1 Dy2 N6 128.0(3) . . ?
O1 Dy2 N7 127.7(3) . . ?
O2 Dy2 N6 74.4(3) . . ?
O2 Dy2 N7 67.3(3) . . ?
O2 Dy2 O1 68.5(3) . . ?
O2 Dy2 O3 134.6(3) . . ?
O2 Dy2 O5 141.3(3) . . ?
O2 Dy2 O6 130.1(3) . . ?
O2 Dy2 O14 90.6(3) . . ?
O3 Dy2 N6 146.9(3) . . ?
O3 Dy2 N7 136.1(3) . . ?
O3 Dy2 O1 68.1(3) . . ?
O3 Dy2 O5 77.2(3) . . ?
O3 Dy2 O6 76.0(3) . . ?
O3 Dy2 O14 85.9(3) . . ?
O4 Dy2 N6 134.1(3) . . ?
O4 Dy2 N7 72.9(3) . . ?
O4 Dy2 O1 73.6(3) . . ?
O4 Dy2 O2 80.7(3) . . ?
O4 Dy2 O3 74.9(3) . . ?
O4 Dy2 O5 136.3(3) . . ?
O4 Dy2 O6 70.8(3) . . ?
O4 Dy2 O14 141.7(3) . . ?
O5 Dy2 N6 70.1(3) . . ?
O5 Dy2 N7 107.5(3) . . ?
O5 Dy2 O1 124.5(3) . . ?
O5 Dy2 O14 67.0(3) . . ?
O6 Dy2 N6 97.2(3) . . ?
O6 Dy2 N7 65.6(3) . . ?
O6 Dy2 O1 134.6(3) . . ?
O6 Dy2 O5 70.3(3) . . ?
O6 Dy2 O14 136.3(3) . . ?
O14 Dy2 N6 77.0(3) . . ?
O14 Dy2 N7 137.0(3) . . ?
O14 Dy2 O1 68.5(3) . . ?
C19 N1 C16 114.6(12) . . ?
C18 N2 Dy1 126.9(9) . . ?
C18 N2 C19 113.7(12) . . ?
C19 N2 Dy1 119.3(8) . . ?
N4 N3 Dy1 125.5(7) . . ?
C20 N3 Dy1 122.7(8) . . ?
C20 N3 N4 111.5(10) . . ?
N3 N4 H4 122.6 . . ?
C21 N4 N3 114.8(9) . . ?
C21 N4 H4 122.6 . . ?
C22 N5 C23 114.9(12) . . ?
C22 N6 Dy2 117.9(8) . . ?
C25 N6 Dy2 126.4(8) . . ?
C25 N6 C22 115.4(11) . . ?
N8 N7 Dy2 123.5(7) . . ?
C21 N7 Dy2 123.4(8) . . ?
C21 N7 N8 113.0(9) . . ?
N7 N8 H8 123.4 . . ?
C20 N8 N7 113.1(10) . . ?
C20 N8 H8 123.4 . . ?
C4 O1 Dy2 130.5(8) . . ?
C2 O2 Dy2 131.3(10) . . ?
C9 O3 Dy2 131.8(10) . . ?
C7 O4 Dy2 133.2(10) . . ?
C12 O5 Dy2 134.2(12) . . ?
C14 O6 Dy2 137.4(10) . . ?
C29 O7 Dy1 134.7(9) . . ?
C27 O8 Dy1 138.6(9) . . ?
C32 O9 Dy1 131.3(8) . . ?
C34 O10 Dy1 133.1(9) . . ?
C37 O11 Dy1 128.3(8) . . ?
C39 O12 Dy1 132.9(9) . . ?
Dy1 O13 H13A 109.0 . . ?
Dy1 O13 H13B 109.6 . . ?
H13A O13 H13B 109.5 . . ?
Dy2 O14 H14A 108.9 . . ?
Dy2 O14 H14B 109.3 . . ?
H14A O14 H14B 109.5 . . ?
F1 C1 F2 106(3) . . ?
F1 C1 F3 103(2) . . ?
F1 C1 C2 112(2) . . ?
F2 C1 C2 111(2) . . ?
F3 C1 F2 113(3) . . ?
F3 C1 C2 112(2) . . ?
O2 C2 C1 119.2(18) . . ?
O2 C2 C3 129.3(16) . . ?
O2 C2 C1A 111.8(15) . . ?
C3 C2 C1 111.2(18) . . ?
C3 C2 C1A 118.4(16) . . ?
C2 C3 H3 118.9 . . ?
C4 C3 C2 122.2(15) . . ?
C4 C3 H3 118.9 . . ?
O1 C4 C3 124.8(14) . . ?
O1 C4 C5 116.9(13) . . ?
C3 C4 C5 118.3(13) . . ?
F4 C5 F6 100.6(16) . . ?
F4 C5 C4 116.1(15) . . ?
F5 C5 F4 107.6(17) . . ?
F5 C5 F6 104.8(17) . . ?
F5 C5 C4 114.0(15) . . ?
F6 C5 C4 112.3(14) . . ?
F4A C5 C4 106.4(18) . . ?
F4A C5 F6A 110(2) . . ?
F4A C5 F5A 108(2) . . ?
F6A C5 C4 111.0(16) . . ?
F6A C5 F5A 104(2) . . ?
F5A C5 C4 117.4(18) . . ?
F7 C6 F8 106(3) . . ?
F7 C6 C7 111(2) . . ?
F8 C6 C7 111(2) . . ?
F9 C6 F7 87(2) . . ?
F9 C6 F8 129(3) . . ?
F9 C6 C7 108(3) . . ?
O4 C7 C6 110.9(18) . . ?
O4 C7 C8 127.8(15) . . ?
O4 C7 C6A 118.8(18) . . ?
C8 C7 C6 120.2(17) . . ?
C8 C7 C6A 113.3(17) . . ?
C7 C8 H8A 117.2 . . ?
C7 C8 C9 125.5(14) . . ?
C9 C8 H8A 117.2 . . ?
O3 C9 C8 126.8(14) . . ?
O3 C9 C10 117.5(17) . . ?
O3 C9 C10A 111.0(16) . . ?
C8 C9 C10 115.4(17) . . ?
C8 C9 C10A 122.2(16) . . ?
F10 C10 C9 108.4(17) . . ?
F11 C10 F10 105(2) . . ?
F11 C10 F12 101(2) . . ?
F11 C10 C9 108.9(19) . . ?
F12 C10 F10 110(2) . . ?
F12 C10 C9 121(2) . . ?
F16 C11 F18 95(3) . . ?
F16 C11 C12 117(2) . . ?
F17 C11 F16 108(3) . . ?
F17 C11 F18 100(3) . . ?
F17 C11 C12 118(2) . . ?
F18 C11 C12 115(3) . . ?
O5 C12 C11 110(2) . . ?
O5 C12 C13 129.5(18) . . ?
O5 C12 C11A 107(2) . . ?
C13 C12 C11 119(2) . . ?
C13 C12 C11A 122(2) . . ?
C12 C13 H13 119.8 . . ?
C12 C13 C14 120.4(16) . . ?
C14 C13 H13 119.8 . . ?
O6 C14 C13 128.0(15) . . ?
O6 C14 C15 115.7(15) . . ?
C13 C14 C15 116.2(16) . . ?
F13 C15 F14 109.1(19) . . ?
F13 C15 F15 107(2) . . ?
F13 C15 C14 111.1(17) . . ?
F14 C15 C14 114.0(18) . . ?
F15 C15 F14 106.2(17) . . ?
F15 C15 C14 109.0(16) . . ?
N1 C16 H16 118.0 . . ?
N1 C16 C17 123.9(13) . . ?
C17 C16 H16 118.0 . . ?
C16 C17 H17 121.7 . . ?
C18 C17 C16 116.5(14) . . ?
C18 C17 H17 121.7 . . ?
N2 C18 H18 118.2 . . ?
C17 C18 N2 123.6(14) . . ?
C17 C18 H18 118.2 . . ?
N1 C19 N2 127.5(12) . . ?
N1 C19 C20 117.4(12) . . ?
N2 C19 C20 115.0(11) . . ?
N3 C20 N8 123.5(11) . . ?
N3 C20 C19 120.0(11) . . ?
N8 C20 C19 116.5(11) . . ?
N4 C21 C22 119.8(11) . . ?
N7 C21 N4 121.8(11) . . ?
N7 C21 C22 118.3(11) . . ?
N5 C22 N6 126.6(12) . . ?
N5 C22 C21 115.3(11) . . ?
N6 C22 C21 118.1(11) . . ?
N5 C23 H23 118.2 . . ?
N5 C23 C24 123.7(14) . . ?
C24 C23 H23 118.2 . . ?
C23 C24 H24 122.2 . . ?
C25 C24 C23 115.6(15) . . ?
C25 C24 H24 122.2 . . ?
N6 C25 C24 123.8(13) . . ?
N6 C25 H25 118.1 . . ?
C24 C25 H25 118.1 . . ?
F22 C26 F23 107(2) . . ?
F22 C26 F24 108.8(19) . . ?
F22 C26 C27 116.3(18) . . ?
F23 C26 C27 111.3(17) . . ?
F24 C26 F23 104.4(19) . . ?
F24 C26 C27 108.1(19) . . ?
O8 C27 C26 116.6(15) . . ?
O8 C27 C28 124.5(13) . . ?
C28 C27 C26 118.9(15) . . ?
C27 C28 H28 119.2 . . ?
C27 C28 C29 121.6(14) . . ?
C29 C28 H28 119.2 . . ?
O7 C29 C28 129.0(15) . . ?
O7 C29 C30 113.5(14) . . ?
C28 C29 C30 117.6(15) . . ?
F19 C30 F20 104(2) . . ?
F19 C30 C29 111.2(16) . . ?
F20 C30 C29 106.6(19) . . ?
F21 C30 F19 113(2) . . ?
F21 C30 F20 106.5(19) . . ?
F21 C30 C29 114.6(18) . . ?
F25 C31 C32 111.3(16) . . ?
F26 C31 F25 101.6(17) . . ?
F26 C31 C32 119.3(16) . . ?
F27 C31 F25 104.4(18) . . ?
F27 C31 F26 106.9(17) . . ?
F27 C31 C32 111.9(14) . . ?
F27A C31 C32 120(3) . . ?
F27A C31 F26A 99(4) . . ?
F25A C31 C32 121(3) . . ?
F25A C31 F27A 106(4) . . ?
F25A C31 F26A 98(4) . . ?
F26A C31 C32 108(3) . . ?
O9 C32 C31 114.9(13) . . ?
O9 C32 C33 130.3(13) . . ?
C33 C32 C31 114.8(14) . . ?
C32 C33 H33 119.5 . . ?
C32 C33 C34 121.0(13) . . ?
C34 C33 H33 119.5 . . ?
O10 C34 C33 128.2(13) . . ?
O10 C34 C35 114.2(14) . . ?
C33 C34 C35 117.6(14) . . ?
F28 C35 F29 106.2(18) . . ?
F28 C35 C34 111.3(14) . . ?
F29 C35 C34 109.3(18) . . ?
F30 C35 F28 110(2) . . ?
F30 C35 F29 107.7(16) . . ?
F30 C35 C34 112.1(17) . . ?
F31 C36 F32 107.7(18) . . ?
F31 C36 F33 108.1(17) . . ?
F31 C36 C37 113.6(14) . . ?
F32 C36 C37 109.2(14) . . ?
F33 C36 F32 101.7(17) . . ?
F33 C36 C37 115.6(16) . . ?
F33A C36 C37 115.3(18) . . ?
F33A C36 F31A 99(2) . . ?
F31A C36 C37 110.7(17) . . ?
F32A C36 C37 114.2(16) . . ?
F32A C36 F33A 110(2) . . ?
F32A C36 F31A 107(2) . . ?
O11 C37 C36 114.9(13) . . ?
O11 C37 C38 129.2(13) . . ?
C38 C37 C36 115.8(13) . . ?
C37 C38 H38 120.4 . . ?
C37 C38 C39 119.1(13) . . ?
C39 C38 H38 120.4 . . ?
O12 C39 C38 127.6(14) . . ?
O12 C39 C40 113.7(13) . . ?
C38 C39 C40 118.7(13) . . ?
F34 C40 F36 103.4(17) . . ?
F34 C40 C39 113.8(16) . . ?
F35 C40 F34 107.9(19) . . ?
F35 C40 F36 106.0(19) . . ?
F35 C40 C39 114.5(16) . . ?
F36 C40 C39 110.4(16) . . ?
F36A C40 C39 118(2) . . ?
F36A C40 F35A 105(3) . . ?
F34A C40 C39 121(3) . . ?
F34A C40 F36A 109(3) . . ?
F34A C40 F35A 97(3) . . ?
F35A C40 C39 103(2) . . ?
F8A C6A C7 113.9(18) . . ?
F8A C6A F7A 115(2) . . ?
F7A C6A C7 111.4(17) . . ?
F9A C6A C7 115.5(19) . . ?
F9A C6A F8A 87.9(18) . . ?
F9A C6A F7A 111(2) . . ?
F18A C11A C12 111(2) . . ?
F16A C11A C12 117(3) . . ?
F16A C11A F18A 102(3) . . ?
F17A C11A C12 117(2) . . ?
F17A C11A F18A 107(3) . . ?
F17A C11A F16A 101(3) . . ?
F1A C1A C2 108.7(15) . . ?
F1A C1A F3A 102.5(16) . . ?
F2A C1A C2 113.3(16) . . ?
F2A C1A F1A 110.1(18) . . ?
F2A C1A F3A 109.4(18) . . ?
F3A C1A C2 112.3(16) . . ?
F10A C10A C9 112.4(18) . . ?
F11A C10A C9 112.4(18) . . ?
F11A C10A F10A 107.2(15) . . ?
F11A C10A F12A 109.5(16) . . ?
F12A C10A C9 107(2) . . ?
F12A C10A F10A 108.1(15) . . ?

loop_
_geom_bond_atom_site_label_1
_geom_bond_atom_site_label_2
_geom_bond_distance
_geom_bond_site_symmetry_2
_geom_bond_publ_flag
Dy1 N2 2.630(10) . ?
Dy1 N3 2.555(9) . ?
Dy1 O7 2.400(8) . ?
Dy1 O8 2.355(8) . ?
Dy1 O9 2.318(9) . ?
Dy1 O10 2.336(8) . ?
Dy1 O11 2.520(8) . ?
Dy1 O12 2.336(9) . ?
Dy1 O13 2.394(7) . ?
Dy2 N6 2.669(9) . ?
Dy2 N7 2.572(9) . ?
Dy2 O1 2.509(8) . ?
Dy2 O2 2.368(8) . ?
Dy2 O3 2.374(8) . ?
Dy2 O4 2.336(9) . ?
Dy2 O5 2.391(9) . ?
Dy2 O6 2.386(9) . ?
Dy2 O14 2.400(7) . ?
F1 C1 1.351(16) . ?
F2 C1 1.358(16) . ?
F3 C1 1.355(16) . ?
F4 C5 1.318(14) . ?
F5 C5 1.301(14) . ?
F6 C5 1.327(14) . ?
F7 C6 1.312(17) . ?
F8 C6 1.319(16) . ?
F9 C6 1.309(16) . ?
F10 C10 1.343(15) . ?
F11 C10 1.340(15) . ?
F12 C10 1.341(15) . ?
F13 C15 1.26(2) . ?
F14 C15 1.31(2) . ?
F15 C15 1.30(2) . ?
F16 C11 1.313(17) . ?
F17 C11 1.298(17) . ?
F18 C11 1.316(18) . ?
F19 C30 1.25(2) . ?
F20 C30 1.32(3) . ?
F21 C30 1.24(2) . ?
F22 C26 1.25(2) . ?
F23 C26 1.28(2) . ?
F24 C26 1.28(2) . ?
F25 C31 1.345(14) . ?
F26 C31 1.329(14) . ?
F27 C31 1.321(14) . ?
F28 C35 1.30(2) . ?
F29 C35 1.32(2) . ?
F30 C35 1.25(2) . ?
F31 C36 1.307(14) . ?
F32 C36 1.333(14) . ?
F33 C36 1.314(14) . ?
F34 C40 1.335(14) . ?
F35 C40 1.320(14) . ?
F36 C40 1.355(14) . ?
N1 C16 1.332(14) . ?
N1 C19 1.317(14) . ?
N2 C18 1.351(14) . ?
N2 C19 1.369(14) . ?
N3 N4 1.407(11) . ?
N3 C20 1.279(14) . ?
N4 H4 0.8600 . ?
N4 C21 1.351(13) . ?
N5 C22 1.317(14) . ?
N5 C23 1.342(16) . ?
N6 C22 1.342(13) . ?
N6 C25 1.333(14) . ?
N7 N8 1.404(12) . ?
N7 C21 1.288(14) . ?
N8 H8 0.8600 . ?
N8 C20 1.368(14) . ?
O1 C4 1.256(14) . ?
O2 C2 1.229(16) . ?
O3 C9 1.262(16) . ?
O4 C7 1.248(16) . ?
O5 C12 1.26(2) . ?
O6 C14 1.194(15) . ?
O7 C29 1.216(14) . ?
O8 C27 1.260(15) . ?
O9 C32 1.237(14) . ?
O10 C34 1.225(14) . ?
O11 C37 1.224(14) . ?
O12 C39 1.253(14) . ?
O13 H13A 0.8498 . ?
O13 H13B 0.8501 . ?
O14 H14A 0.8494 . ?
O14 H14B 0.8503 . ?
C1 C2 1.55(3) . ?
C2 C3 1.369(19) . ?
C2 C1A 1.55(2) . ?
C3 H3 0.9300 . ?
C3 C4 1.364(17) . ?
C4 C5 1.48(2) . ?
C5 F4A 1.304(15) . ?
C5 F6A 1.319(15) . ?
C5 F5A 1.321(15) . ?
C6 C7 1.56(3) . ?
C7 C8 1.35(2) . ?
C7 C6A 1.55(2) . ?
C8 H8A 0.9300 . ?
C8 C9 1.376(19) . ?
C9 C10 1.52(2) . ?
C9 C10A 1.52(2) . ?
C11 C12 1.52(3) . ?
C12 C13 1.34(2) . ?
C12 C11A 1.53(3) . ?
C13 H13 0.9300 . ?
C13 C14 1.389(19) . ?
C14 C15 1.55(2) . ?
C16 H16 0.9300 . ?
C16 C17 1.377(17) . ?
C17 H17 0.9300 . ?
C17 C18 1.346(17) . ?
C18 H18 0.9300 . ?
C19 C20 1.481(15) . ?
C21 C22 1.459(15) . ?
C23 H23 0.9300 . ?
C23 C24 1.374(18) . ?
C24 H24 0.9300 . ?
C24 C25 1.348(17) . ?
C25 H25 0.9300 . ?
C26 C27 1.509(19) . ?
C27 C28 1.387(18) . ?
C28 H28 0.9300 . ?
C28 C29 1.389(17) . ?
C29 C30 1.58(2) . ?
C31 C32 1.51(2) . ?
C31 F27A 1.332(17) . ?
C31 F25A 1.327(17) . ?
C31 F26A 1.347(17) . ?
C32 C33 1.392(17) . ?
C33 H33 0.9300 . ?
C33 C34 1.393(18) . ?
C34 C35 1.561(19) . ?
C36 C37 1.510(19) . ?
C36 F33A 1.318(15) . ?
C36 F31A 1.333(15) . ?
C36 F32A 1.314(15) . ?
C37 C38 1.359(17) . ?
C38 H38 0.9300 . ?
C38 C39 1.398(17) . ?
C39 C40 1.51(2) . ?
C40 F36A 1.334(17) . ?
C40 F34A 1.331(17) . ?
C40 F35A 1.357(17) . ?
C6A F8A 1.312(15) . ?
C6A F7A 1.314(14) . ?
C6A F9A 1.298(15) . ?
C11A F18A 1.315(17) . ?
C11A F16A 1.311(18) . ?
C11A F17A 1.298(17) . ?
C1A F1A 1.353(14) . ?
C1A F2A 1.344(14) . ?
C1A F3A 1.359(14) . ?
F10A C10A 1.341(15) . ?
C10A F11A 1.335(15) . ?
C10A F12A 1.338(15) . ?

loop_
_geom_torsion_atom_site_label_1
_geom_torsion_atom_site_label_2
_geom_torsion_atom_site_label_3
_geom_torsion_atom_site_label_4
_geom_torsion
_geom_torsion_site_symmetry_1
_geom_torsion_site_symmetry_2
_geom_torsion_site_symmetry_3
_geom_torsion_site_symmetry_4
_geom_torsion_publ_flag
Dy1 N2 C18 C17 -179.8(12) . . . . ?
Dy1 N2 C19 N1 179.1(11) . . . . ?
Dy1 N2 C19 C20 3.1(15) . . . . ?
Dy1 N3 N4 C21 147.4(9) . . . . ?
Dy1 N3 C20 N8 177.7(9) . . . . ?
Dy1 N3 C20 C19 -4.1(17) . . . . ?
Dy1 O7 C29 C28 10(3) . . . . ?
Dy1 O7 C29 C30 -172.5(12) . . . . ?
Dy1 O8 C27 C26 -176.4(12) . . . . ?
Dy1 O8 C27 C28 4(2) . . . . ?
Dy1 O9 C32 C31 -171.4(9) . . . . ?
Dy1 O9 C32 C33 9(2) . . . . ?
Dy1 O10 C34 C33 2(2) . . . . ?
Dy1 O10 C34 C35 179.4(11) . . . . ?
Dy1 O11 C37 C36 -152.8(9) . . . . ?
Dy1 O11 C37 C38 24(2) . . . . ?
Dy1 O12 C39 C38 -29(2) . . . . ?
Dy1 O12 C39 C40 152.8(10) . . . . ?
Dy2 N6 C22 N5 175.0(10) . . . . ?
Dy2 N6 C22 C21 -5.6(15) . . . . ?
Dy2 N6 C25 C24 -174.2(11) . . . . ?
Dy2 N7 N8 C20 145.9(8) . . . . ?
Dy2 N7 C21 N4 180.0(8) . . . . ?
Dy2 N7 C21 C22 -3.0(16) . . . . ?
Dy2 O1 C4 C3 23(2) . . . . ?
Dy2 O1 C4 C5 -158.1(8) . . . . ?
Dy2 O2 C2 C1 144.3(16) . . . . ?
Dy2 O2 C2 C3 -29(3) . . . . ?
Dy2 O2 C2 C1A 158.7(9) . . . . ?
Dy2 O3 C9 C8 -2(2) . . . . ?
Dy2 O3 C9 C10 171.8(12) . . . . ?
Dy2 O3 C9 C10A 177.4(9) . . . . ?
Dy2 O4 C7 C6 -169.1(15) . . . . ?
Dy2 O4 C7 C8 -1(3) . . . . ?
Dy2 O4 C7 C6A 174.4(11) . . . . ?
Dy2 O5 C12 C11 -168.9(15) . . . . ?
Dy2 O5 C12 C13 -3(4) . . . . ?
Dy2 O5 C12 C11A 164.2(16) . . . . ?
Dy2 O6 C14 C13 3(3) . . . . ?
Dy2 O6 C14 C15 179.5(11) . . . . ?
F1 C1 C2 O2 16(3) . . . . ?
F1 C1 C2 C3 -169(2) . . . . ?
F2 C1 C2 O2 134(3) . . . . ?
F2 C1 C2 C3 -52(3) . . . . ?
F3 C1 C2 O2 -99(3) . . . . ?
F3 C1 C2 C3 76(3) . . . . ?
F7 C6 C7 O4 80(3) . . . . ?
F7 C6 C7 C8 -89(3) . . . . ?
F8 C6 C7 O4 -162(3) . . . . ?
F8 C6 C7 C8 29(4) . . . . ?
F9 C6 C7 O4 -14(3) . . . . ?
F9 C6 C7 C8 177(2) . . . . ?
F16 C11 C12 O5 -62(3) . . . . ?
F16 C11 C12 C13 130(3) . . . . ?
F17 C11 C12 O5 166(3) . . . . ?
F17 C11 C12 C13 -2(4) . . . . ?
F18 C11 C12 O5 48(3) . . . . ?
F18 C11 C12 C13 -120(3) . . . . ?
F22 C26 C27 O8 -176.6(19) . . . . ?
F22 C26 C27 C28 3(3) . . . . ?
F23 C26 C27 O8 -53(3) . . . . ?
F23 C26 C27 C28 126(2) . . . . ?
F24 C26 C27 O8 61(2) . . . . ?
F24 C26 C27 C28 -120(2) . . . . ?
F25 C31 C32 O9 60.2(19) . . . . ?
F25 C31 C32 C33 -120.4(17) . . . . ?
F26 C31 C32 O9 177.9(16) . . . . ?
F26 C31 C32 C33 -3(2) . . . . ?
F27 C31 C32 O9 -56(2) . . . . ?
F27 C31 C32 C33 123.2(18) . . . . ?
F31 C36 C37 O11 -41(2) . . . . ?
F31 C36 C37 C38 141.9(18) . . . . ?
F32 C36 C37 O11 79.2(19) . . . . ?
F32 C36 C37 C38 -97.8(19) . . . . ?
F33 C36 C37 O11 -167.0(17) . . . . ?
F33 C36 C37 C38 16(2) . . . . ?
N1 C16 C17 C18 1(3) . . . . ?
N1 C19 C20 N3 -175.9(12) . . . . ?
N1 C19 C20 N8 2.5(18) . . . . ?
N2 C19 C20 N3 0.5(18) . . . . ?
N2 C19 C20 N8 178.9(11) . . . . ?
N3 N4 C21 N7 36.1(18) . . . . ?
N3 N4 C21 C22 -140.9(11) . . . . ?
N4 N3 C20 N8 3.1(18) . . . . ?
N4 N3 C20 C19 -178.7(10) . . . . ?
N4 C21 C22 N5 2.4(18) . . . . ?
N4 C21 C22 N6 -177.1(11) . . . . ?
N5 C23 C24 C25 -1(2) . . . . ?
N7 N8 C20 N3 35.2(18) . . . . ?
N7 N8 C20 C19 -143.1(11) . . . . ?
N7 C21 C22 N5 -174.8(11) . . . . ?
N7 C21 C22 N6 5.7(18) . . . . ?
N8 N7 C21 N4 3.1(18) . . . . ?
N8 N7 C21 C22 -179.8(10) . . . . ?
O1 C4 C5 F4 142.6(18) . . . . ?
O1 C4 C5 F5 -91(2) . . . . ?
O1 C4 C5 F6 28(2) . . . . ?
O1 C4 C5 F4A 80(2) . . . . ?
O1 C4 C5 F6A -39(2) . . . . ?
O1 C4 C5 F5A -159(2) . . . . ?
O2 C2 C3 C4 -4(3) . . . . ?
O2 C2 C1A F1A -46(2) . . . . ?
O2 C2 C1A F2A 77(2) . . . . ?
O2 C2 C1A F3A -158.8(17) . . . . ?
O3 C9 C10 F10 -99(2) . . . . ?
O3 C9 C10 F11 16(3) . . . . ?
O3 C9 C10 F12 132(3) . . . . ?
O3 C9 C10A F10A -71(2) . . . . ?
O3 C9 C10A F11A 51(2) . . . . ?
O3 C9 C10A F12A 170.8(16) . . . . ?
O4 C7 C8 C9 -1(3) . . . . ?
O4 C7 C6A F8A -105(2) . . . . ?
O4 C7 C6A F7A 123(2) . . . . ?
O4 C7 C6A F9A -5(3) . . . . ?
O5 C12 C13 C14 1(4) . . . . ?
O5 C12 C11A F18A 74(3) . . . . ?
O5 C12 C11A F16A -43(4) . . . . ?
O5 C12 C11A F17A -163(3) . . . . ?
O6 C14 C15 F13 53(2) . . . . ?
O6 C14 C15 F14 176.4(16) . . . . ?
O6 C14 C15 F15 -65(2) . . . . ?
O7 C29 C30 F19 34(3) . . . . ?
O7 C29 C30 F20 -78(2) . . . . ?
O7 C29 C30 F21 164.2(19) . . . . ?
O8 C27 C28 C29 -7(3) . . . . ?
O9 C32 C33 C34 0(3) . . . . ?
O10 C34 C35 F28 -5(2) . . . . ?
O10 C34 C35 F29 -121.8(16) . . . . ?
O10 C34 C35 F30 118.8(18) . . . . ?
O11 C37 C38 C39 7(2) . . . . ?
O12 C39 C40 F34 -151.3(17) . . . . ?
O12 C39 C40 F35 -27(2) . . . . ?
O12 C39 C40 F36 93.0(18) . . . . ?
O12 C39 C40 F36A 26(3) . . . . ?
O12 C39 C40 F34A 165(3) . . . . ?
O12 C39 C40 F35A -89(3) . . . . ?
C1 C2 C3 C4 -178.0(17) . . . . ?
C2 C3 C4 O1 6(3) . . . . ?
C2 C3 C4 C5 -172.9(15) . . . . ?
C3 C2 C1A F1A 141.0(18) . . . . ?
C3 C2 C1A F2A -96(2) . . . . ?
C3 C2 C1A F3A 28(2) . . . . ?
C3 C4 C5 F4 -39(2) . . . . ?
C3 C4 C5 F5 87(2) . . . . ?
C3 C4 C5 F6 -153.6(17) . . . . ?
C3 C4 C5 F4A -101(2) . . . . ?
C3 C4 C5 F6A 140(2) . . . . ?
C3 C4 C5 F5A 20(3) . . . . ?
C6 C7 C8 C9 166(2) . . . . ?
C7 C8 C9 O3 3(3) . . . . ?
C7 C8 C9 C10 -171.2(17) . . . . ?
C7 C8 C9 C10A -176.7(16) . . . . ?
C8 C7 C6A F8A 72(2) . . . . ?
C8 C7 C6A F7A -61(3) . . . . ?
C8 C7 C6A F9A 171(2) . . . . ?
C8 C9 C10 F10 76(3) . . . . ?
C8 C9 C10 F11 -170(2) . . . . ?
C8 C9 C10 F12 -53(3) . . . . ?
C8 C9 C10A F10A 109(2) . . . . ?
C8 C9 C10A F11A -130(2) . . . . ?
C8 C9 C10A F12A -9(2) . . . . ?
C11 C12 C13 C14 166(2) . . . . ?
C12 C13 C14 O6 0(3) . . . . ?
C12 C13 C14 C15 -177.2(19) . . . . ?
C13 C12 C11A F18A -118(3) . . . . ?
C13 C12 C11A F16A 125(3) . . . . ?
C13 C12 C11A F17A 5(5) . . . . ?
C13 C14 C15 F13 -130.1(19) . . . . ?
C13 C14 C15 F14 -6(3) . . . . ?
C13 C14 C15 F15 112.1(19) . . . . ?
C16 N1 C19 N2 2(2) . . . . ?
C16 N1 C19 C20 177.6(12) . . . . ?
C16 C17 C18 N2 0(3) . . . . ?
C18 N2 C19 N1 -2(2) . . . . ?
C18 N2 C19 C20 -177.5(11) . . . . ?
C19 N1 C16 C17 -1(2) . . . . ?
C19 N2 C18 C17 1(2) . . . . ?
C20 N3 N4 C21 -38.2(16) . . . . ?
C21 N7 N8 C20 -37.3(15) . . . . ?
C22 N5 C23 C24 1(2) . . . . ?
C22 N6 C25 C24 -1(2) . . . . ?
C23 N5 C22 N6 -1(2) . . . . ?
C23 N5 C22 C21 179.1(11) . . . . ?
C23 C24 C25 N6 1(2) . . . . ?
C25 N6 C22 N5 1(2) . . . . ?
C25 N6 C22 C21 -179.2(11) . . . . ?
C26 C27 C28 C29 173.5(16) . . . . ?
C27 C28 C29 O7 0(3) . . . . ?
C27 C28 C29 C30 -177.6(16) . . . . ?
C28 C29 C30 F19 -147.4(19) . . . . ?
C28 C29 C30 F20 100(2) . . . . ?
C28 C29 C30 F21 -18(3) . . . . ?
C31 C32 C33 C34 -179.8(14) . . . . ?
C32 C33 C34 O10 -5(2) . . . . ?
C32 C33 C34 C35 176.9(15) . . . . ?
C33 C34 C35 F28 173.3(17) . . . . ?
C33 C34 C35 F29 56(2) . . . . ?
C33 C34 C35 F30 -63(2) . . . . ?
C36 C37 C38 C39 -176.7(12) . . . . ?
C37 C38 C39 O12 -7(2) . . . . ?
C37 C38 C39 C40 171.8(14) . . . . ?
C38 C39 C40 F34 30(2) . . . . ?
C38 C39 C40 F35 154.8(18) . . . . ?
C38 C39 C40 F36 -85.6(19) . . . . ?
C38 C39 C40 F36A -153(3) . . . . ?
C38 C39 C40 F34A -14(4) . . . . ?
C38 C39 C40 F35A 93(3) . . . . ?
C6A C7 C8 C9 -177.1(16) . . . . ?
C11A C12 C13 C14 -165(2) . . . . ?
C1A C2 C3 C4 167.6(15) . . . . ?
F33A C36 C37 O11 150(2) . . . . ?
F33A C36 C37 C38 -27(3) . . . . ?
F31A C36 C37 O11 -99(2) . . . . ?
F31A C36 C37 C38 84(2) . . . . ?
F32A C36 C37 O11 22(2) . . . . ?
F32A C36 C37 C38 -155(2) . . . . ?
F27A C31 C32 O9 -11(4) . . . . ?
F27A C31 C32 C33 168(4) . . . . ?
F25A C31 C32 O9 125(4) . . . . ?
F25A C31 C32 C33 -56(5) . . . . ?
F26A C31 C32 O9 -123(3) . . . . ?
F26A C31 C32 C33 56(3) . . . . ?
